data_1507545
loop_
_publ_author_name
'Hof, Fraser'
'Iovine, Peter M.'
'Johnson, Darren W.'
'Rebek, Julius'

_publ_contact_author
;
Julius Rebek, Jr.
Skaggs Institute for Chemical Biology (MB26)
The Scripps Research Institute
10550 N. Torrey Pines Road
La Jolla, CA  92037
;
_publ_section_title
;
 Highly Selective Synthesis of Heterosubstituted Aromatic Sulfamides
;
_journal_issue 26
_journal_name_full 'Organic Letters'
_journal_page_first 4247
_journal_paper_doi 10.1021/ol0169731
_journal_volume 3
_journal_year 2001
_chemical_formula_sum 'C16 H22 N2 O6 S'
_chemical_formula_weight 370.42
_space_group_IT_number 14
_symmetry_cell_setting monoclinic
_symmetry_Int_Tables_number 14
_symmetry_space_group_name_Hall '-P 2yab'
_symmetry_space_group_name_H-M 'P 1 21/a 1'
_atom_sites_solution_hydrogens geom
_atom_sites_solution_primary direct
_atom_sites_solution_secondary difmap
_audit_creation_method SHELXL-97
_cell_angle_alpha 90.00
_cell_angle_beta 93.343(8)
_cell_angle_gamma 90.00
_cell_formula_units_Z 4
_cell_length_a 14.100(6)
_cell_length_b 11.223(5)
_cell_length_c 11.773(5)
_cell_measurement_reflns_used 7169
_cell_measurement_temperature 296(2)
_cell_measurement_theta_max 27.97
_cell_measurement_theta_min 2.32
_cell_volume 1859.8(14)
_computing_cell_refinement
;
SMART (Siemens, 1995), SAINT (Siemens, 1995)
;
_computing_data_collection 'SMART (Siemens, 1995)'
_computing_data_reduction
;
SAINT (Siemens, 1995), XPREP (Siemens, 1995)
;
_computing_structure_refinement 'SHELXL-97 (Sheldrick, 1997)'
_computing_structure_solution 'SIR92 (Altomare, 1993)'
_diffrn_ambient_temperature 296(2)
_diffrn_measured_fraction_theta_full 0.822
_diffrn_measured_fraction_theta_max 0.822
_diffrn_measurement_device_type '3 circle diffractometer'
_diffrn_radiation_detector 'CCD area detector'
_diffrn_radiation_monochromator graphite
_diffrn_radiation_source 'X-ray tube'
_diffrn_radiation_type MoK\a
_diffrn_radiation_wavelength 0.71073
_diffrn_reflns_av_R_equivalents 0.0243
_diffrn_reflns_av_sigmaI/netI 0.0347
_diffrn_reflns_limit_h_max 5
_diffrn_reflns_limit_h_min -15
_diffrn_reflns_limit_k_max 12
_diffrn_reflns_limit_k_min -10
_diffrn_reflns_limit_l_max 13
_diffrn_reflns_limit_l_min -13
_diffrn_reflns_number 4833
_diffrn_reflns_theta_full 23.25
_diffrn_reflns_theta_max 23.25
_diffrn_reflns_theta_min 2.32
_exptl_absorpt_coefficient_mu 0.207
_exptl_absorpt_correction_T_max 0.923
_exptl_absorpt_correction_T_min 0.549
_exptl_absorpt_correction_type psi-scan
_exptl_crystal_colour 'pale yellow'
_exptl_crystal_density_diffrn 1.323
_exptl_crystal_density_meas ?
_exptl_crystal_description block
_exptl_crystal_F_000 784
_exptl_crystal_size_max 0.5
_exptl_crystal_size_mid 0.2
_exptl_crystal_size_min 0.15
_refine_diff_density_max 0.323
_refine_diff_density_min -0.343
_refine_diff_density_rms 0.064
_refine_ls_extinction_method none
_refine_ls_goodness_of_fit_ref 1.060
_refine_ls_hydrogen_treatment mixed
_refine_ls_matrix_type full
_refine_ls_number_parameters 227
_refine_ls_number_reflns 2193
_refine_ls_number_restraints 0
_refine_ls_restrained_S_all 1.060
_refine_ls_R_factor_all 0.0636
_refine_ls_R_factor_gt 0.0594
_refine_ls_shift/su_max 0.000
_refine_ls_shift/su_mean 0.000
_refine_ls_structure_factor_coef Fsqd
_refine_ls_weighting_details 'calc w=1/[\s^2^(Fo^2^)+(0.1341P)^2^+0.4439P] where P=(Fo^2^+2Fc^2^)/3'
_refine_ls_weighting_scheme calc
_refine_ls_wR_factor_gt 0.1696
_refine_ls_wR_factor_ref 0.1761
_reflns_number_gt 1924
_reflns_number_total 2193
_reflns_threshold_expression >2sigma(I)
_cod_data_source_file ol0169731_s2.cif
_cod_data_source_block hofsulfs
_cod_depositor_comments
;
The following automatic conversions were performed:

'_exptl_crystal_density_meas' value 'not measured' was changed to '?'
- the value is perceived as not measured.

Automatic conversion script
Id: cif_fix_values 3008 2015-01-20 13:52:24Z robertas 
;
_cod_original_cell_volume 1859.8(13)
_cod_original_sg_symbol_H-M P2(1)/a
_cod_database_code 1507545

loop_
_symmetry_equiv_pos_as_xyz
'x, y, z'
'-x+1/2, y+1/2, -z'
'-x, -y, -z'
'x-1/2, -y-1/2, z'

loop_
_atom_site_label
_atom_site_type_symbol
_atom_site_fract_x
_atom_site_fract_y
_atom_site_fract_z
_atom_site_U_iso_or_equiv
_atom_site_adp_type
_atom_site_occupancy
_atom_site_symmetry_multiplicity
_atom_site_calc_flag
_atom_site_refinement_flags
S1 S 1.11153(5) -0.00121(7) 0.74206(6) 0.0531(4) Uani 1 1 d .
O4 O 1.08029(14) -0.22353(19) 0.67426(15) 0.0543(6) Uani 1 1 d .
O6 O 1.19725(17) 0.1747(2) 0.85322(17) 0.0698(7) Uani 1 1 d .
O3 O 0.91408(18) -0.1954(3) 0.58833(19) 0.0774(8) Uani 1 1 d .
O5 O 1.07610(19) 0.3219(2) 0.80757(18) 0.0785(8) Uani 1 1 d .
O1 O 1.22072(16) -0.0048(2) 0.7067(2) 0.0727(8) Uani 1 1 d .
N2 N 1.06284(18) 0.1381(3) 0.74154(18) 0.0563(7) Uani 1 1 d .
N1 N 1.01347(17) -0.0419(3) 0.65716(18) 0.0518(7) Uani 1 1 d .
O2 O 1.0921(2) -0.0572(3) 0.82765(18) 0.0970(10) Uani 1 1 d .
C7 C 0.9953(2) -0.1616(3) 0.6355(2) 0.0540(9) Uani 1 1 d .
C2 C 0.9688(2) 0.1565(3) 0.6754(2) 0.0511(8) Uani 1 1 d .
C12 C 1.1114(2) 0.2239(3) 0.8037(2) 0.0577(9) Uani 1 1 d .
C1 C 0.94195(19) 0.0537(3) 0.6262(2) 0.0490(8) Uani 1 1 d .
C5 C 0.7934(3) 0.1530(4) 0.5395(3) 0.0718(11) Uani 1 1 d .
H5A H 0.7380 0.1476 0.4930 0.086 Uiso 1 1 calc R
C6 C 0.8545(2) 0.0507(4) 0.5561(2) 0.0614(9) Uani 1 1 d .
H6A H 0.8368 -0.0203 0.5200 0.074 Uiso 1 1 calc R
C8 C 1.0684(2) -0.3525(3) 0.6940(2) 0.0569(9) Uani 1 1 d .
C13 C 1.2548(2) 0.2341(4) 0.9368(2) 0.0638(10) Uani 1 1 d .
C14 C 1.3404(3) 0.1402(4) 0.9694(3) 0.0862(13) Uani 1 1 d .
H14A H 1.3139 0.0656 0.9916 0.129 Uiso 1 1 calc R
H14B H 1.3802 0.1716 1.0313 0.129 Uiso 1 1 calc R
H14C H 1.3775 0.1282 0.9046 0.129 Uiso 1 1 calc R
C4 C 0.8165(3) 0.2538(4) 0.5905(3) 0.0722(11) Uani 1 1 d .
H4A H 0.7773 0.3203 0.5827 0.087 Uiso 1 1 calc R
C3 C 0.9055(3) 0.2583(4) 0.6596(2) 0.0672(10) Uani 1 1 d .
H3A H 0.9227 0.3296 0.6953 0.081 Uiso 1 1 calc R
C16 C 1.3131(3) 0.3446(4) 0.9056(3) 0.0871(13) Uani 1 1 d .
H16A H 1.2708 0.4087 0.8839 0.131 Uiso 1 1 calc R
H16B H 1.3514 0.3255 0.8433 0.131 Uiso 1 1 calc R
H16C H 1.3535 0.3683 0.9702 0.131 Uiso 1 1 calc R
C9 C 0.9764(3) -0.3692(5) 0.7623(3) 0.0860(12) Uani 1 1 d .
H9A H 0.9217 -0.3440 0.7161 0.129 Uiso 1 1 calc R
H9B H 0.9818 -0.3221 0.8304 0.129 Uiso 1 1 calc R
H9C H 0.9697 -0.4517 0.7819 0.129 Uiso 1 1 calc R
C15 C 1.1703(3) 0.2570(5) 1.0106(3) 0.1056(17) Uani 1 1 d .
H15A H 1.1294 0.3161 0.9747 0.158 Uiso 1 1 calc R
H15B H 1.1933 0.2851 1.0841 0.158 Uiso 1 1 calc R
H15C H 1.1355 0.1844 1.0189 0.158 Uiso 1 1 calc R
C10 C 1.1837(3) -0.3826(4) 0.7407(3) 0.0767(11) Uani 1 1 d .
H10A H 1.2255 -0.3632 0.6819 0.115 Uiso 1 1 calc R
H10B H 1.1898 -0.4656 0.7592 0.115 Uiso 1 1 calc R
H10C H 1.2003 -0.3357 0.8071 0.115 Uiso 1 1 calc R
C11 C 1.0478(4) -0.4216(4) 0.6020(3) 0.0892(13) Uani 1 1 d .
H11A H 0.9836 -0.4068 0.5737 0.134 Uiso 1 1 calc R
H11B H 1.0545 -0.5040 0.6230 0.134 Uiso 1 1 calc R
H11C H 1.0905 -0.4032 0.5439 0.134 Uiso 1 1 calc R

loop_
_atom_site_aniso_label
_atom_site_aniso_U_11
_atom_site_aniso_U_22
_atom_site_aniso_U_33
_atom_site_aniso_U_23
_atom_site_aniso_U_13
_atom_site_aniso_U_12
S1 0.0785(6) 0.0405(7) 0.0377(5) -0.0023(4) -0.0173(4) 0.0013(3)
O4 0.0847(13) 0.0395(16) 0.0372(10) -0.0043(10) -0.0087(9) -0.0028(9)
O6 0.1147(18) 0.0498(17) 0.0412(11) -0.0099(11) -0.0282(11) 0.0059(12)
O3 0.1100(18) 0.0580(19) 0.0597(14) -0.0134(13) -0.0337(12) -0.0030(13)
O5 0.138(2) 0.049(2) 0.0447(12) -0.0123(12) -0.0229(12) 0.0137(14)
O1 0.0776(15) 0.064(2) 0.0752(16) -0.0184(13) -0.0105(11) 0.0014(10)
N2 0.0915(17) 0.0420(19) 0.0332(12) -0.0054(12) -0.0152(11) 0.0035(12)
N1 0.0806(16) 0.0430(19) 0.0299(11) -0.0051(12) -0.0121(10) -0.0006(12)
O2 0.202(3) 0.057(2) 0.0280(12) 0.0071(12) -0.0235(14) -0.0119(17)
C7 0.078(2) 0.050(3) 0.0330(14) -0.0050(15) -0.0048(13) -0.0020(14)
C2 0.0798(19) 0.049(2) 0.0238(12) 0.0027(14) -0.0042(12) 0.0017(14)
C12 0.096(2) 0.043(3) 0.0331(15) -0.0033(16) -0.0098(14) 0.0022(16)
C1 0.0705(17) 0.049(2) 0.0275(13) 0.0020(14) -0.0013(11) -0.0019(14)
C5 0.096(2) 0.078(3) 0.0385(16) 0.0119(18) -0.0208(15) 0.0052(19)
C6 0.085(2) 0.066(3) 0.0320(15) 0.0045(16) -0.0128(13) -0.0079(17)
C8 0.095(2) 0.041(2) 0.0336(14) -0.0052(14) -0.0022(13) -0.0055(15)
C13 0.094(2) 0.067(3) 0.0281(13) -0.0077(15) -0.0120(13) -0.0045(17)
C14 0.117(3) 0.090(4) 0.0485(18) 0.005(2) -0.0238(18) 0.003(2)
C4 0.107(3) 0.065(3) 0.0423(17) 0.0116(19) -0.0126(16) 0.019(2)
C3 0.113(3) 0.051(3) 0.0367(15) 0.0040(16) -0.0067(15) 0.0127(18)
C16 0.139(3) 0.069(3) 0.0517(19) -0.011(2) -0.008(2) -0.017(2)
C9 0.120(3) 0.081(4) 0.059(2) 0.005(2) 0.0192(19) -0.014(2)
C15 0.125(3) 0.150(5) 0.0418(19) -0.005(2) 0.0048(19) 0.015(3)
C10 0.119(3) 0.059(3) 0.0512(18) 0.0071(19) -0.0107(17) 0.0033(19)
C11 0.172(4) 0.051(3) 0.0427(18) -0.0120(18) -0.012(2) 0.001(2)

loop_
_atom_type_symbol
_atom_type_description
_atom_type_scat_dispersion_real
_atom_type_scat_dispersion_imag
_atom_type_scat_source
C C 0.0033 0.0016 'International Tables Vol C Tables 4.2.6.8 and 6.1.1.4'
H H 0.0000 0.0000 'International Tables Vol C Tables 4.2.6.8 and 6.1.1.4'
N N 0.0061 0.0033 'International Tables Vol C Tables 4.2.6.8 and 6.1.1.4'
O O 0.0106 0.0060 'International Tables Vol C Tables 4.2.6.8 and 6.1.1.4'
S S 0.1246 0.1234 'International Tables Vol C Tables 4.2.6.8 and 6.1.1.4'

loop_
_geom_angle_atom_site_label_1
_geom_angle_atom_site_label_2
_geom_angle_atom_site_label_3
_geom_angle
O2 S1 O1 117.23(19)
O2 S1 N2 111.21(18)
O1 S1 N2 114.21(14)
O2 S1 N1 97.50(17)
O1 S1 N1 126.05(13)
N2 S1 N1 86.08(12)
C7 O4 C8 115.1(2)
C13 O6 C12 123.0(3)
C12 N2 C2 125.2(3)
C12 N2 S1 117.0(2)
C2 N2 S1 117.8(2)
C7 N1 C1 122.2(2)
C7 N1 S1 119.8(2)
C1 N1 S1 117.2(2)
O3 C7 N1 120.6(3)
O3 C7 O4 133.8(3)
N1 C7 O4 105.6(2)
C1 C2 C3 117.8(3)
C1 C2 N2 108.9(3)
C3 C2 N2 133.3(3)
O5 C12 N2 117.7(3)
O5 C12 O6 132.8(3)
N2 C12 O6 109.4(3)
C2 C1 C6 118.6(3)
C2 C1 N1 110.0(2)
C6 C1 N1 131.4(3)
C4 C5 C6 119.6(3)
C5 C6 C1 122.8(3)
C11 C8 O4 117.3(3)
C11 C8 C9 101.3(3)
O4 C8 C9 107.5(3)
C11 C8 C10 107.4(3)
O4 C8 C10 97.4(2)
C9 C8 C10 127.2(3)
O6 C13 C15 92.3(3)
O6 C13 C16 120.5(3)
C15 C13 C16 116.2(4)
O6 C13 C14 104.3(3)
C15 C13 C14 124.3(3)
C16 C13 C14 100.2(3)
C5 C4 C3 117.9(3)
C2 C3 C4 123.2(3)

loop_
_geom_bond_atom_site_label_1
_geom_bond_atom_site_label_2
_geom_bond_distance
S1 O2 1.232(3)
S1 O1 1.618(3)
S1 N2 1.707(3)
S1 N1 1.720(2)
O4 C7 1.437(4)
O4 C8 1.477(4)
O6 C13 1.407(4)
O6 C12 1.424(4)
O3 C7 1.300(4)
O5 C12 1.209(4)
N2 C12 1.369(4)
N2 C2 1.513(4)
N1 C7 1.388(5)
N1 C1 1.503(4)
C2 C1 1.335(4)
C2 C3 1.455(5)
C1 C6 1.444(4)
C5 C4 1.313(6)
C5 C6 1.441(5)
C8 C11 1.350(5)
C8 C9 1.578(5)
C8 C10 1.719(5)
C13 C15 1.536(5)
C13 C16 1.544(6)
C13 C14 1.631(6)
C4 C3 1.455(5)

loop_
_cod_related_entry_id
_cod_related_entry_database
_cod_related_entry_code
1 ChemSpider 21157571
